data_7206664
loop_
_publ_author_name
'Bu, Yang'
'Jiang, Feilong'
'Zhang, Shuquan'
'Ma, Jie'
'Li, Xingjun'
'Hong, Maochun'

_publ_section_title
;
 Topological variability of Zn(ii) and Co(ii) 3D coordination polymers
 obtained through solvothermal in situ disulfide cleavage
;
_journal_issue 21
_journal_name_full CrystEngComm
_journal_page_first 6323
_journal_paper_doi 10.1039/c1ce05592e
_journal_volume 13
_journal_year 2011
_chemical_formula_sum 'C20 H21 Co N3 O7 S'
_chemical_formula_weight 506.39
_chemical_name_systematic
;
?
;
_space_group_IT_number 154
_symmetry_cell_setting trigonal
_symmetry_space_group_name_Hall 'P 32 2"'
_symmetry_space_group_name_H-M 'P 32 2 1'
_atom_sites_solution_hydrogens geom
_atom_sites_solution_primary direct
_atom_sites_solution_secondary difmap
_audit_creation_method SHELXL-97
_cell_angle_alpha 90.00
_cell_angle_beta 90.00
_cell_angle_gamma 120.00
_cell_formula_units_Z 6
_cell_length_a 11.4284(7)
_cell_length_b 11.4284(7)
_cell_length_c 30.743(4)
_cell_measurement_temperature 298(2)
_cell_volume 3477.3(5)
_computing_cell_refinement CrystalClear
_computing_data_collection 'CrystalClear (Rigaku, 2000)'
_computing_data_reduction CrystalClear
_computing_molecular_graphics 'SHELXL-97 (Sheldrick, 1997)'
_computing_publication_material 'SHELXL-97 (Sheldrick, 1997)'
_computing_structure_refinement 'SHELXL-97 (Sheldrick, 1997)'
_computing_structure_solution 'SHELXS-97 (Sheldrick, 1990)'
_diffrn_ambient_temperature 298(2)
_diffrn_measured_fraction_theta_full 0.991
_diffrn_measured_fraction_theta_max 0.991
_diffrn_measurement_device_type 'Rigaku SCXmini CCD area-detector'
_diffrn_measurement_method \w
_diffrn_radiation_monochromator graphite
_diffrn_radiation_source 'fine-focus sealed tube'
_diffrn_radiation_type MoK\a
_diffrn_radiation_wavelength 0.71073
_diffrn_reflns_av_R_equivalents 0.0471
_diffrn_reflns_av_sigmaI/netI 0.0434
_diffrn_reflns_limit_h_max 14
_diffrn_reflns_limit_h_min -14
_diffrn_reflns_limit_k_max 14
_diffrn_reflns_limit_k_min -14
_diffrn_reflns_limit_l_max 39
_diffrn_reflns_limit_l_min -39
_diffrn_reflns_number 22853
_diffrn_reflns_theta_full 27.45
_diffrn_reflns_theta_max 27.45
_diffrn_reflns_theta_min 2.86
_exptl_absorpt_coefficient_mu 0.875
_exptl_absorpt_correction_T_max 1.0000
_exptl_absorpt_correction_T_min 0.7164
_exptl_absorpt_correction_type multi-scan
_exptl_absorpt_process_details '(CrystalClear; Rigaku, 2000)'
_exptl_crystal_colour red
_exptl_crystal_density_diffrn 1.451
_exptl_crystal_density_method 'not measured'
_exptl_crystal_description prism
_exptl_crystal_F_000 1566
_exptl_crystal_size_max 0.15
_exptl_crystal_size_mid 0.12
_exptl_crystal_size_min 0.11
_platon_squeeze_details
;
;
_refine_diff_density_max 1.114
_refine_diff_density_min -0.382
_refine_diff_density_rms 0.073
_refine_ls_abs_structure_details 'Flack H D (1983), Acta Cryst. A39, 876-881'
_refine_ls_abs_structure_Flack 0.028(18)
_refine_ls_extinction_method none
_refine_ls_goodness_of_fit_ref 1.024
_refine_ls_hydrogen_treatment constr
_refine_ls_matrix_type full
_refine_ls_number_parameters 296
_refine_ls_number_reflns 5270
_refine_ls_number_restraints 0
_refine_ls_restrained_S_all 1.024
_refine_ls_R_factor_all 0.0535
_refine_ls_R_factor_gt 0.0469
_refine_ls_shift/su_max 0.060
_refine_ls_shift/su_mean 0.006
_refine_ls_structure_factor_coef Fsqd
_refine_ls_weighting_details 'calc w=1/[\s^2^(Fo^2^)+(0.0800P)^2^+0.0341P] where P=(Fo^2^+2Fc^2^)/3'
_refine_ls_weighting_scheme calc
_refine_ls_wR_factor_gt 0.1218
_refine_ls_wR_factor_ref 0.1273
_reflns_number_gt 4770
_reflns_number_total 5270
_reflns_threshold_expression >2sigma(I)
_cod_data_source_file c1ce05592e.txt
_cod_data_source_block complex2
_cod_depositor_comments
;
The following automatic conversions were performed:

'_exptl_absorpt_correction_type' value 'Multi-scan' changed to
'multi-scan' according to
/home/saulius/struct/CIF-dictionaries/cif_core.dic dictionary named
'cif_core.dic' version 2.4.1 from 2010-06-29.

Automatic conversion script
Id: cif_fix_values 1715 2011-07-08 13:25:40Z adriana 
;
_cod_original_cell_volume 3477.3(6)
_cod_original_sg_symbol_H-M p3221
_cod_database_code 7206664

loop_
_symmetry_equiv_pos_as_xyz
'x, y, z'
'-y, x-y, z+2/3'
'-x+y, -x, z+1/3'
'x-y, -y, -z+1/3'
'-x, -x+y, -z+2/3'
'y, x, -z'

loop_
_atom_site_label
_atom_site_type_symbol
_atom_site_fract_x
_atom_site_fract_y
_atom_site_fract_z
_atom_site_U_iso_or_equiv
_atom_site_adp_type
_atom_site_occupancy
_atom_site_symmetry_multiplicity
_atom_site_calc_flag
_atom_site_refinement_flags
Co1 Co 0.0000 0.93788(4) 0.8333 0.02838(14) Uani 1 2 d S
Co2 Co 0.08570(4) 1.08570(4) 1.0000 0.02885(15) Uani 1 2 d S
N3 N -0.1056(3) 0.8944(3) 1.0000 0.0442(11) Uani 1 2 d S
N4 N 0.0000 0.1262(3) 0.8333 0.0360(9) Uani 1 2 d S
N5 N -0.7259(3) 0.2741(3) 1.0000 0.0322(9) Uani 1 2 d S
S1 S 0.27906(10) 0.94652(9) 0.99704(3) 0.0405(2) Uani 1 1 d .
C16 C 0.0000 0.5026(4) 0.8333 0.0396(11) Uani 1 2 d S
C11 C -0.4813(5) 0.5187(5) 1.0000 0.0518(15) Uani 1 2 d S
C5 C 0.5269(4) 1.1556(4) 0.97264(14) 0.0505(9) Uani 1 1 d .
H5 H 0.5585 1.1307 0.9976 0.061 Uiso 1 1 calc R
O8 O 0.1044(2) 1.0364(2) 0.93672(7) 0.0381(5) Uani 1 1 d .
O17 O 0.1942(3) 0.9894(2) 1.02097(8) 0.0405(5) Uani 1 1 d .
O18 O 0.3677(3) 0.9290(3) 1.02686(10) 0.0591(8) Uani 1 1 d .
C7 C 0.1957(3) 1.0506(3) 0.91034(10) 0.0313(6) Uani 1 1 d .
C3 C 0.3428(3) 1.1179(3) 0.92503(11) 0.0347(7) Uani 1 1 d .
C9 C -0.3476(4) 0.7726(4) 1.00069(18) 0.0666(13) Uani 1 1 d .
H9 H -0.4293 0.7753 1.0007 0.080 Uiso 1 1 calc R
C8 C -0.2226(4) 0.8930(4) 1.00138(16) 0.0586(12) Uani 1 1 d .
H8 H -0.2216 0.9766 1.0029 0.070 Uiso 1 1 calc R
O1 O 0.1744(2) 1.0182(2) 0.87134(7) 0.0383(5) Uani 1 1 d .
O16 O 0.1998(3) 0.8328(3) 0.96852(10) 0.0560(7) Uani 1 1 d .
C4 C 0.3887(3) 1.0846(3) 0.96240(11) 0.0372(7) Uani 1 1 d .
C2 C 0.4363(4) 1.2218(4) 0.89825(13) 0.0480(9) Uani 1 1 d .
H2 H 0.4065 1.2426 0.8720 0.058 Uiso 1 1 calc R
C1 C 0.5711(4) 1.2943(4) 0.90943(16) 0.0589(11) Uani 1 1 d .
H1 H 0.6326 1.3670 0.8915 0.071 Uiso 1 1 calc R
C17 C 0.0000 0.3719(4) 0.8333 0.0431(12) Uani 1 2 d S
O2 O 0.1341(3) 1.0059(3) 0.77910(9) 0.0519(7) Uani 1 1 d .
H2B H 0.2069 1.0073 0.7858 0.062 Uiso 1 1 d R
H2A H 0.0968 0.9523 0.7579 0.062 Uiso 1 1 d R
C18 C -0.0139(5) 0.3029(4) 0.87157(11) 0.0458(9) Uani 1 1 d .
H18 H -0.0237 0.3379 0.8985 0.055 Uiso 1 1 calc R
C19 C -0.0135(4) 0.1809(4) 0.87033(11) 0.0442(9) Uani 1 1 d .
H19 H -0.0233 0.1345 0.8969 0.053 Uiso 1 1 calc R
C15 C 0.0194(5) 0.5762(4) 0.87122(12) 0.0558(11) Uani 1 1 d .
H15 H 0.0313 0.5429 0.8982 0.067 Uiso 1 1 calc R
N2 N 0.0000 0.7478(3) 0.8333 0.0396(10) Uani 1 2 d S
C12 C -0.5083(4) 0.4210(4) 1.03112(14) 0.0584(11) Uani 1 1 d .
H12 H -0.4434 0.4351 1.0528 0.070 Uiso 1 1 calc R
C13 C -0.6317(4) 0.3024(4) 1.03005(13) 0.0480(9) Uani 1 1 d .
H13 H -0.6502 0.2372 1.0521 0.058 Uiso 1 1 calc R
C14 C 0.0215(5) 0.6988(4) 0.86958(12) 0.0513(10) Uani 1 1 d .
H14 H 0.0390 0.7496 0.8956 0.062 Uiso 1 1 calc R
C6 C 0.6178(4) 1.2618(5) 0.94675(16) 0.0585(11) Uani 1 1 d .
H6 H 0.7107 1.3117 0.9544 0.070 Uiso 1 1 calc R
C10 C -0.3508(4) 0.6492(4) 1.0000 0.0528(15) Uani 1 2 d S
O3 O 0.3911(5) 1.0455(7) 0.78905(18) 0.1133(17) Uani 1 1 d .
C21 C 0.3908(8) 0.9784(9) 0.8203(3) 0.109(3) Uani 1 1 d .
H21 H 0.3051 0.9102 0.8305 0.131 Uiso 1 1 calc R
N1 N 0.5007(7) 0.9919(7) 0.8417(2) 0.110(2) Uani 1 1 d .
C20 C 0.4842(15) 0.9062(14) 0.8798(3) 0.177(5) Uani 1 1 d .
H20A H 0.3878 0.8450 0.8852 0.266 Uiso 1 1 calc R
H20B H 0.5253 0.9635 0.9053 0.266 Uiso 1 1 calc R
H20C H 0.5285 0.8533 0.8740 0.266 Uiso 1 1 calc R
C22 C 0.6348(8) 1.0975(9) 0.8280(3) 0.141(4) Uani 1 1 d .
H22A H 0.6861 1.0560 0.8170 0.212 Uiso 1 1 calc R
H22B H 0.6825 1.1558 0.8528 0.212 Uiso 1 1 calc R
H22C H 0.6259 1.1517 0.8049 0.212 Uiso 1 1 calc R

loop_
_atom_site_aniso_label
_atom_site_aniso_U_11
_atom_site_aniso_U_22
_atom_site_aniso_U_33
_atom_site_aniso_U_23
_atom_site_aniso_U_13
_atom_site_aniso_U_12
Co1 0.0379(4) 0.0255(2) 0.0259(3) -0.00318(12) -0.0064(2) 0.01893(18)
Co2 0.02353(19) 0.02353(19) 0.0255(3) -0.00185(12) 0.00185(12) 0.0013(2)
N3 0.0292(13) 0.0292(13) 0.040(2) -0.0066(11) 0.0066(11) -0.0115(17)
N4 0.057(3) 0.0308(13) 0.0292(18) -0.0036(9) -0.0071(18) 0.0283(14)
N5 0.0248(12) 0.0248(12) 0.0313(19) -0.0053(8) 0.0053(8) 0.0006(15)
S1 0.0487(5) 0.0333(4) 0.0383(4) 0.0034(3) -0.0039(4) 0.0195(4)
C16 0.070(3) 0.0338(16) 0.027(2) -0.0051(11) -0.010(2) 0.0348(17)
C11 0.0377(19) 0.0377(19) 0.059(4) -0.0077(14) 0.0077(14) 0.003(2)
C5 0.0390(19) 0.060(2) 0.053(2) -0.0029(19) -0.0089(17) 0.0251(18)
O8 0.0342(12) 0.0437(13) 0.0296(11) -0.0056(9) -0.0006(9) 0.0143(10)
O17 0.0443(13) 0.0380(12) 0.0338(11) 0.0068(10) 0.0045(10) 0.0165(11)
O18 0.073(2) 0.0606(18) 0.0546(17) 0.0129(14) -0.0078(15) 0.0414(16)
C7 0.0335(16) 0.0286(15) 0.0305(15) 0.0029(12) -0.0007(12) 0.0145(12)
C3 0.0319(15) 0.0349(16) 0.0359(17) -0.0025(13) -0.0002(13) 0.0156(14)
C9 0.035(2) 0.044(2) 0.093(4) -0.003(2) 0.010(2) -0.0017(18)
C8 0.036(2) 0.0337(19) 0.085(3) -0.0017(19) 0.0045(19) 0.0020(16)
O1 0.0418(13) 0.0498(14) 0.0274(11) -0.0081(10) -0.0064(10) 0.0260(11)
O16 0.0669(18) 0.0343(13) 0.0567(17) -0.0066(12) -0.0036(14) 0.0178(13)
C4 0.0367(17) 0.0388(18) 0.0345(17) 0.0002(13) -0.0022(13) 0.0176(15)
C2 0.0424(19) 0.047(2) 0.048(2) 0.0132(17) 0.0076(16) 0.0175(17)
C1 0.0379(19) 0.051(2) 0.074(3) 0.014(2) 0.0113(18) 0.0113(18)
C17 0.072(4) 0.0316(16) 0.039(3) -0.0068(12) -0.014(2) 0.0360(18)
O2 0.0556(16) 0.0660(19) 0.0388(13) 0.0000(13) -0.0015(12) 0.0339(15)
C18 0.080(3) 0.0386(18) 0.0307(18) -0.0028(14) -0.0045(16) 0.0390(19)
C19 0.069(3) 0.0394(18) 0.0363(17) -0.0002(14) -0.0063(17) 0.0360(18)
C15 0.104(4) 0.047(2) 0.0326(19) -0.0032(16) -0.013(2) 0.050(2)
N2 0.059(3) 0.0320(14) 0.036(2) -0.0051(9) -0.0103(19) 0.0297(14)
C12 0.038(2) 0.047(2) 0.057(2) -0.0066(19) -0.0066(18) -0.0029(17)
C13 0.0348(19) 0.0362(19) 0.049(2) -0.0011(16) -0.0014(16) 0.0000(16)
C14 0.092(3) 0.044(2) 0.0368(19) -0.0080(15) -0.0111(19) 0.048(2)
C6 0.0294(18) 0.059(3) 0.075(3) -0.004(2) -0.0062(18) 0.0127(18)
C10 0.0376(18) 0.0376(18) 0.050(3) -0.0057(14) 0.0057(14) -0.006(2)
O3 0.086(3) 0.163(5) 0.109(4) 0.002(4) 0.023(3) 0.076(4)
C21 0.089(5) 0.130(7) 0.121(7) -0.032(5) 0.017(5) 0.064(5)
N1 0.101(4) 0.145(5) 0.113(5) -0.054(4) -0.014(4) 0.084(4)
C20 0.299(15) 0.263(13) 0.096(6) -0.022(8) -0.003(8) 0.234(13)
C22 0.080(5) 0.146(8) 0.194(10) -0.078(7) -0.022(5) 0.055(5)

loop_
_atom_type_symbol
_atom_type_description
_atom_type_scat_dispersion_real
_atom_type_scat_dispersion_imag
_atom_type_scat_source
C C 0.0033 0.0016 'International Tables Vol C Tables 4.2.6.8 and 6.1.1.4'
H H 0.0000 0.0000 'International Tables Vol C Tables 4.2.6.8 and 6.1.1.4'
N N 0.0061 0.0033 'International Tables Vol C Tables 4.2.6.8 and 6.1.1.4'
O O 0.0106 0.0060 'International Tables Vol C Tables 4.2.6.8 and 6.1.1.4'
S S 0.1246 0.1234 'International Tables Vol C Tables 4.2.6.8 and 6.1.1.4'
Co Co 0.3494 0.9721 'International Tables Vol C Tables 4.2.6.8 and 6.1.1.4'

loop_
_geom_angle_atom_site_label_1
_geom_angle_atom_site_label_2
_geom_angle_atom_site_label_3
_geom_angle
_geom_angle_site_symmetry_1
_geom_angle_site_symmetry_3
O1 Co1 O1 175.68(14) 5_556 .
O1 Co1 O2 94.44(10) 5_556 .
O1 Co1 O2 85.59(10) . .
O1 Co1 O2 85.59(10) 5_556 5_556
O1 Co1 O2 94.44(10) . 5_556
O2 Co1 O2 179.37(16) . 5_556
O1 Co1 N4 92.16(7) 5_556 1_565
O1 Co1 N4 92.16(7) . 1_565
O2 Co1 N4 89.69(8) . 1_565
O2 Co1 N4 89.69(8) 5_556 1_565
O1 Co1 N2 87.84(7) 5_556 .
O1 Co1 N2 87.84(7) . .
O2 Co1 N2 90.31(8) . .
O2 Co1 N2 90.31(8) 5_556 .
N4 Co1 N2 180.000(4) 1_565 .
O8 Co2 O8 170.29(14) 6_467 .
O8 Co2 O17 91.56(10) 6_467 .
O8 Co2 O17 88.76(10) . .
O8 Co2 O17 88.76(10) 6_467 6_467
O8 Co2 O17 91.56(10) . 6_467
O17 Co2 O17 176.25(14) . 6_467
O8 Co2 N5 94.85(7) 6_467 1_665
O8 Co2 N5 94.85(7) . 1_665
O17 Co2 N5 88.13(7) . 1_665
O17 Co2 N5 88.13(7) 6_467 1_665
O8 Co2 N3 85.15(7) 6_467 .
O8 Co2 N3 85.15(7) . .
O17 Co2 N3 91.87(7) . .
O17 Co2 N3 91.87(7) 6_467 .
N5 Co2 N3 180.0 1_665 .
C8 N3 C8 118.8(5) 6_467 .
C8 N3 Co2 120.6(2) 6_467 .
C8 N3 Co2 120.6(2) . .
C19 N4 C19 117.0(4) 5_556 .
C19 N4 Co1 121.5(2) 5_556 1_545
C19 N4 Co1 121.5(2) . 1_545
C13 N5 C13 116.5(4) . 6_467
C13 N5 Co2 121.8(2) . 1_445
C13 N5 Co2 121.8(2) 6_467 1_445
O16 S1 O18 115.1(2) . .
O16 S1 O17 112.19(18) . .
O18 S1 O17 110.44(17) . .
O16 S1 C4 106.15(17) . .
O18 S1 C4 105.51(18) . .
O17 S1 C4 106.78(16) . .
C15 C16 C15 116.5(4) 5_556 .
C15 C16 C17 121.7(2) 5_556 .
C15 C16 C17 121.7(2) . .
C12 C11 C12 118.0(5) 6_467 .
C12 C11 C10 121.0(3) 6_467 .
C12 C11 C10 121.0(3) . .
C6 C5 C4 120.7(4) . .
C6 C5 H5 119.6 . .
C4 C5 H5 119.6 . .
C7 O8 Co2 139.4(2) . .
S1 O17 Co2 131.86(14) . .
O1 C7 O8 123.6(3) . .
O1 C7 C3 116.0(3) . .
O8 C7 C3 120.3(3) . .
C4 C3 C2 119.0(3) . .
C4 C3 C7 125.2(3) . .
C2 C3 C7 115.8(3) . .
C10 C9 C8 119.5(5) . .
C10 C9 H9 120.3 . .
C8 C9 H9 120.3 . .
N3 C8 C9 122.4(4) . .
N3 C8 H8 118.8 . .
C9 C8 H8 118.8 . .
C7 O1 Co1 132.3(2) . .
C3 C4 C5 119.7(3) . .
C3 C4 S1 122.5(3) . .
C5 C4 S1 117.7(3) . .
C1 C2 C3 120.9(4) . .
C1 C2 H2 119.6 . .
C3 C2 H2 119.6 . .
C2 C1 C6 120.5(4) . .
C2 C1 H1 119.8 . .
C6 C1 H1 119.8 . .
C18 C17 C18 118.1(4) 5_556 .
C18 C17 C16 120.9(2) 5_556 .
C18 C17 C16 120.9(2) . .
Co1 O2 H2B 109.6 . .
Co1 O2 H2A 109.1 . .
H2B O2 H2A 109.5 . .
C17 C18 C19 119.4(3) . .
C17 C18 H18 120.3 . .
C19 C18 H18 120.3 . .
N4 C19 C18 123.1(3) . .
N4 C19 H19 118.5 . .
C18 C19 H19 118.5 . .
C16 C15 C14 119.8(4) . .
C16 C15 H15 120.1 . .
C14 C15 H15 120.1 . .
C14 N2 C14 117.9(4) 5_556 .
C14 N2 Co1 121.0(2) 5_556 .
C14 N2 Co1 121.0(2) . .
C11 C12 C13 118.7(4) . .
C11 C12 H12 120.6 . .
C13 C12 H12 120.6 . .
N5 C13 C12 124.0(4) . .
N5 C13 H13 118.0 . .
C12 C13 H13 118.0 . .
N2 C14 C15 122.9(4) . .
N2 C14 H14 118.5 . .
C15 C14 H14 118.5 . .
C5 C6 C1 119.1(4) . .
C5 C6 H6 120.4 . .
C1 C6 H6 120.4 . .
C9 C10 C9 117.3(5) . 6_467
C9 C10 C11 121.3(3) . .
C9 C10 C11 121.3(3) 6_467 .
O3 C21 N1 126.5(9) . .
O3 C21 H21 116.7 . .
N1 C21 H21 116.7 . .
C21 N1 C22 118.9(9) . .
C21 N1 C20 120.3(9) . .
C22 N1 C20 120.7(9) . .
N1 C20 H20A 109.5 . .
N1 C20 H20B 109.5 . .
H20A C20 H20B 109.5 . .
N1 C20 H20C 109.5 . .
H20A C20 H20C 109.5 . .
H20B C20 H20C 109.5 . .
N1 C22 H22A 109.5 . .
N1 C22 H22B 109.5 . .
H22A C22 H22B 109.5 . .
N1 C22 H22C 109.5 . .
H22A C22 H22C 109.5 . .
H22B C22 H22C 109.5 . .

loop_
_geom_bond_atom_site_label_1
_geom_bond_atom_site_label_2
_geom_bond_distance
_geom_bond_site_symmetry_2
Co1 O1 2.086(2) 5_556
Co1 O1 2.086(2) .
Co1 O2 2.131(3) .
Co1 O2 2.131(3) 5_556
Co1 N4 2.153(4) 1_565
Co1 N2 2.172(4) .
Co2 O8 2.066(2) 6_467
Co2 O8 2.066(2) .
Co2 O17 2.128(3) .
Co2 O17 2.128(3) 6_467
Co2 N5 2.153(4) 1_665
Co2 N3 2.186(4) .
N3 C8 1.330(5) 6_467
N3 C8 1.330(5) .
N4 C19 1.343(4) 5_556
N4 C19 1.343(4) .
N4 Co1 2.153(4) 1_545
N5 C13 1.330(4) .
N5 C13 1.330(4) 6_467
N5 Co2 2.153(3) 1_445
S1 O16 1.450(3) .
S1 O18 1.453(3) .
S1 O17 1.483(3) .
S1 C4 1.793(4) .
C16 C15 1.388(4) 5_556
C16 C15 1.388(4) .
C16 C17 1.493(6) .
C11 C12 1.383(5) 6_467
C11 C12 1.383(5) .
C11 C10 1.491(7) .
C5 C6 1.388(6) .
C5 C4 1.404(5) .
C5 H5 0.9500 .
O8 C7 1.267(4) .
C7 O1 1.242(4) .
C7 C3 1.526(4) .
C3 C4 1.393(5) .
C3 C2 1.401(5) .
C9 C10 1.393(6) .
C9 C8 1.403(6) .
C9 H9 0.9500 .
C8 H8 0.9500 .
C2 C1 1.379(6) .
C2 H2 0.9500 .
C1 C6 1.392(7) .
C1 H1 0.9500 .
C17 C18 1.380(4) 5_556
C17 C18 1.380(4) .
O2 H2B 0.8500 .
O2 H2A 0.8499 .
C18 C19 1.396(5) .
C18 H18 0.9500 .
C19 H19 0.9500 .
C15 C14 1.391(5) .
C15 H15 0.9500 .
N2 C14 1.324(4) 5_556
N2 C14 1.324(4) .
C12 C13 1.384(5) .
C12 H12 0.9500 .
C13 H13 0.9500 .
C14 H14 0.9500 .
C6 H6 0.9500 .
C10 C9 1.393(6) 6_467
O3 C21 1.229(9) .
C21 N1 1.356(10) .
C21 H21 0.9500 .
N1 C22 1.461(11) .
N1 C20 1.476(12) .
C20 H20A 0.9800 .
C20 H20B 0.9800 .
C20 H20C 0.9800 .
C22 H22A 0.9800 .
C22 H22B 0.9800 .
C22 H22C 0.9800 .

loop_
_platon_squeeze_void_nr
_platon_squeeze_void_average_x
_platon_squeeze_void_average_y
_platon_squeeze_void_average_z
_platon_squeeze_void_volume
_platon_squeeze_void_count_electrons
1 0.038 0.600 0.125 1328.0 159.3
2 -0.066 0.857 0.375 1327.8 155.1
3 0.038 0.100 0.625 1328.0 159.3
4 -0.066 0.357 0.875 1327.8 155.1
5 0.125 0.125 0.125 18.3 11.8
6 0.125 0.625 0.625 18.3 11.8
7 0.375 0.875 0.375 18.3 12.1
8 0.375 0.375 0.875 18.3 12.1
9 0.625 0.625 0.125 18.3 11.8
10 0.625 0.125 0.625 18.3 11.8
11 0.875 0.375 0.375 18.3 12.1
12 0.875 0.875 0.875 18.3 12.1
